data_4085502
loop_
_publ_author_name
'Tanahashi, Hiromasa'
'Tsurugi, Hayato'
'Mashima, Kazushi'

_publ_section_title
;
 Synthesis of Alkyl and Alkylidene Complexes of Tungsten Bearing Imido and
 Redox-Active \a-Diimine oro-Iminoquinone Ligands and Their Application as
 Catalysts for Ring-Opening Metathesis Polymerization of Norbornene
;
_journal_issue 4
_journal_name_full Organometallics
_journal_page_first 731
_journal_paper_doi 10.1021/om501010n
_journal_volume 34
_journal_year 2015
_chemical_formula_moiety 'C52 H67 N3 W'
_chemical_formula_sum 'C52 H67 N3 W'
_chemical_formula_weight 917.94
_chemical_name_common 5
_chemical_name_systematic
; 
 ? 
;
_space_group_IT_number 61
_space_group_name_Hall '-P 2ac 2ab'
_symmetry_cell_setting orthorhombic
_symmetry_space_group_name_Hall '-P 2ac 2ab'
_symmetry_space_group_name_H-M 'P b c a'
_atom_sites_solution_hydrogens geom
_atom_sites_solution_primary direct
_atom_sites_solution_secondary difmap
_audit_creation_method SHELXL-97
_cell_angle_alpha 90.00
_cell_angle_beta 90.00
_cell_angle_gamma 90.00
_cell_formula_units_Z 8
_cell_length_a 21.026(7)
_cell_length_b 13.208(5)
_cell_length_c 32.424(11)
_cell_measurement_reflns_used 14073
_cell_measurement_temperature 113(2)
_cell_measurement_theta_max 27.48
_cell_measurement_theta_min 3.08
_cell_volume 9005(5)
_computing_cell_refinement CrystalClear
_computing_data_collection 'CrystalClear (Rigaku Inc., 2007)'
_computing_data_reduction CrystalClear
_computing_molecular_graphics 'CrystalStructure 4.1'
_computing_publication_material 'CrystalStructure 4.1 (Rigaku, 2014)'
_computing_structure_refinement 'SHELXL-97 (Sheldrick, 1997)'
_computing_structure_solution 'SHELXS-97 (Sheldrick, 1990)'
_diffrn_ambient_temperature 113(2)
_diffrn_detector_area_resol_mean 7.314
_diffrn_measured_fraction_theta_full 0.998
_diffrn_measured_fraction_theta_max 0.998
_diffrn_measurement_device_type 'Rigaku Mercury70'
_diffrn_measurement_method \w
_diffrn_radiation_monochromator graphite
_diffrn_radiation_source 'fine-focus sealed tube'
_diffrn_radiation_type MoK\a
_diffrn_radiation_wavelength 0.71075
_diffrn_reflns_av_R_equivalents 0.0911
_diffrn_reflns_av_sigmaI/netI 0.0593
_diffrn_reflns_limit_h_max 24
_diffrn_reflns_limit_h_min -24
_diffrn_reflns_limit_k_max 15
_diffrn_reflns_limit_k_min -15
_diffrn_reflns_limit_l_max 38
_diffrn_reflns_limit_l_min -38
_diffrn_reflns_number 63769
_diffrn_reflns_theta_full 25.00
_diffrn_reflns_theta_max 25.00
_diffrn_reflns_theta_min 3.08
_diffrn_standards_number 0
_exptl_absorpt_coefficient_mu 2.603
_exptl_absorpt_correction_T_max 0.6241
_exptl_absorpt_correction_T_min 0.5400
_exptl_absorpt_correction_type multi-scan
_exptl_absorpt_process_details 'REQAB (Rigaku, 1998)'
_exptl_crystal_colour green
_exptl_crystal_density_diffrn 1.354
_exptl_crystal_density_method 'not measured'
_exptl_crystal_description block
_exptl_crystal_F_000 3792
_exptl_crystal_size_max 0.27
_exptl_crystal_size_mid 0.21
_exptl_crystal_size_min 0.20
_refine_diff_density_max 5.898
_refine_diff_density_min -3.481
_refine_diff_density_rms 0.215
_refine_ls_extinction_method none
_refine_ls_goodness_of_fit_ref 1.238
_refine_ls_hydrogen_treatment mixed
_refine_ls_matrix_type full
_refine_ls_number_parameters 505
_refine_ls_number_reflns 7911
_refine_ls_number_restraints 0
_refine_ls_restrained_S_all 1.238
_refine_ls_R_factor_all 0.1038
_refine_ls_R_factor_gt 0.0986
_refine_ls_shift/su_max 0.001
_refine_ls_shift/su_mean 0.000
_refine_ls_structure_factor_coef Fsqd
_refine_ls_weighting_details 'calc w=1/[\s^2^(Fo^2^)+(0.0838P)^2^+105.4353P] where P=(Fo^2^+2Fc^2^)/3'
_refine_ls_weighting_scheme calc
_refine_ls_wR_factor_gt 0.2269
_refine_ls_wR_factor_ref 0.2322
_reflns_number_gt 7427
_reflns_number_total 7911
_reflns_threshold_expression >2sigma(I)
_cod_data_source_file om501010n_si_001.cif
_cod_data_source_block 5
_cod_depositor_comments 'Adding full bibliography for 4085499--4085505.cif.'
_cod_database_code 4085502

loop_
_symmetry_equiv_pos_as_xyz
'x, y, z'
'-x+1/2, y+1/2, z'
'x, -y+1/2, z+1/2'
'-x+1/2, -y, z+1/2'
'-x, -y, -z'
'x-1/2, -y-1/2, -z'
'-x, y-1/2, -z-1/2'
'x-1/2, y, -z-1/2'

loop_
_atom_site_label
_atom_site_type_symbol
_atom_site_fract_x
_atom_site_fract_y
_atom_site_fract_z
_atom_site_U_iso_or_equiv
_atom_site_adp_type
_atom_site_occupancy
_atom_site_symmetry_multiplicity
_atom_site_calc_flag
_atom_site_refinement_flags
W1 W 0.50684(2) 0.36611(3) 0.133700(12) 0.02728(19) Uani 1 1 d .
N1 N 0.5681(4) 0.4728(6) 0.1016(3) 0.034(2) Uani 1 1 d .
N2 N 0.4538(4) 0.4211(6) 0.0886(3) 0.0317(19) Uani 1 1 d .
N3 N 0.4490(4) 0.2842(7) 0.1558(3) 0.034(2) Uani 1 1 d .
C1 C 0.5416(5) 0.5071(8) 0.0640(3) 0.037(2) Uani 1 1 d .
H1 H 0.5652 0.5462 0.0448 0.044 Uiso 1 1 calc R
C2 C 0.4815(5) 0.4812(7) 0.0574(3) 0.032(2) Uani 1 1 d .
H2 H 0.4588 0.5015 0.0335 0.038 Uiso 1 1 calc R
C3 C 0.4058(5) 0.2228(8) 0.1777(3) 0.034(2) Uani 1 1 d .
C4 C 0.3563(5) 0.2684(8) 0.2002(3) 0.035(2) Uani 1 1 d .
C5 C 0.3202(5) 0.2040(9) 0.2259(4) 0.042(3) Uani 1 1 d .
H5 H 0.2879 0.2337 0.2424 0.051 Uiso 1 1 calc R
C6 C 0.3287(5) 0.1025(9) 0.2284(4) 0.040(3) Uani 1 1 d .
H6 H 0.3033 0.0623 0.2463 0.049 Uiso 1 1 calc R
C7 C 0.3758(5) 0.0589(8) 0.2040(4) 0.043(3) Uani 1 1 d .
H7 H 0.3817 -0.0124 0.2050 0.052 Uiso 1 1 calc R
C8 C 0.4144(5) 0.1162(8) 0.1783(3) 0.035(2) Uani 1 1 d .
C9 C 0.3420(5) 0.3801(8) 0.1994(4) 0.037(3) Uani 1 1 d .
H9 H 0.3712 0.4131 0.1791 0.045 Uiso 1 1 calc R
C10 C 0.2728(5) 0.3961(9) 0.1848(4) 0.042(3) Uani 1 1 d .
H10A H 0.2436 0.3624 0.2039 0.050 Uiso 1 1 calc R
H10B H 0.2676 0.3673 0.1571 0.050 Uiso 1 1 calc R
H10C H 0.2633 0.4687 0.1840 0.050 Uiso 1 1 calc R
C11 C 0.3521(6) 0.4301(8) 0.2420(3) 0.042(3) Uani 1 1 d .
H11A H 0.3965 0.4215 0.2505 0.051 Uiso 1 1 calc R
H11B H 0.3241 0.3981 0.2623 0.051 Uiso 1 1 calc R
H11C H 0.3422 0.5025 0.2402 0.051 Uiso 1 1 calc R
C12 C 0.4647(5) 0.0625(8) 0.1535(3) 0.036(2) Uani 1 1 d .
H12 H 0.4829 0.1115 0.1332 0.043 Uiso 1 1 calc R
C13 C 0.4384(6) -0.0305(9) 0.1296(4) 0.049(3) Uani 1 1 d .
H13A H 0.4052 -0.0083 0.1104 0.059 Uiso 1 1 calc R
H13B H 0.4205 -0.0793 0.1491 0.059 Uiso 1 1 calc R
H13C H 0.4730 -0.0626 0.1141 0.059 Uiso 1 1 calc R
C14 C 0.5190(6) 0.0243(9) 0.1817(4) 0.044(3) Uani 1 1 d .
H14A H 0.5009 -0.0119 0.2053 0.053 Uiso 1 1 calc R
H14B H 0.5440 0.0821 0.1915 0.053 Uiso 1 1 calc R
H14C H 0.5465 -0.0216 0.1660 0.053 Uiso 1 1 calc R
C15 C 0.3839(5) 0.4215(7) 0.0859(3) 0.028(2) Uani 1 1 d .
C16 C 0.3518(5) 0.3381(9) 0.0688(3) 0.037(2) Uani 1 1 d .
C17 C 0.2857(5) 0.3442(9) 0.0641(4) 0.044(3) Uani 1 1 d .
H17 H 0.2630 0.2879 0.0532 0.053 Uiso 1 1 calc R
C18 C 0.2533(6) 0.4294(11) 0.0749(4) 0.055(3) Uani 1 1 d .
H18 H 0.2086 0.4326 0.0711 0.066 Uiso 1 1 calc R
C19 C 0.2852(5) 0.5109(8) 0.0914(3) 0.039(3) Uani 1 1 d .
H19 H 0.2620 0.5696 0.0991 0.047 Uiso 1 1 calc R
C20 C 0.3513(5) 0.5089(8) 0.0972(3) 0.036(2) Uani 1 1 d .
C21 C 0.3869(5) 0.2454(9) 0.0533(3) 0.039(3) Uani 1 1 d .
H21 H 0.4297 0.2451 0.0668 0.047 Uiso 1 1 calc R
C22 C 0.3551(6) 0.1455(9) 0.0637(4) 0.049(3) Uani 1 1 d .
H22A H 0.3821 0.0895 0.0545 0.059 Uiso 1 1 calc R
H22B H 0.3138 0.1416 0.0497 0.059 Uiso 1 1 calc R
H22C H 0.3487 0.1408 0.0936 0.059 Uiso 1 1 calc R
C23 C 0.3976(6) 0.2528(10) 0.0074(4) 0.052(3) Uani 1 1 d .
H23A H 0.3566 0.2502 -0.0069 0.062 Uiso 1 1 calc R
H23B H 0.4243 0.1962 -0.0017 0.062 Uiso 1 1 calc R
H23C H 0.4190 0.3169 0.0010 0.062 Uiso 1 1 calc R
C24 C 0.3853(5) 0.6032(8) 0.1128(4) 0.038(3) Uani 1 1 d .
H24 H 0.4308 0.5852 0.1179 0.046 Uiso 1 1 calc R
C25 C 0.3570(7) 0.6435(9) 0.1536(4) 0.051(3) Uani 1 1 d .
H25A H 0.3684 0.5978 0.1762 0.061 Uiso 1 1 calc R
H25B H 0.3106 0.6471 0.1512 0.061 Uiso 1 1 calc R
H25C H 0.3740 0.7112 0.1592 0.061 Uiso 1 1 calc R
C26 C 0.3837(7) 0.6887(9) 0.0811(4) 0.054(3) Uani 1 1 d .
H26A H 0.3394 0.7071 0.0753 0.065 Uiso 1 1 calc R
H26B H 0.4043 0.6661 0.0556 0.065 Uiso 1 1 calc R
H26C H 0.4063 0.7478 0.0920 0.065 Uiso 1 1 calc R
C27 C 0.6291(5) 0.5149(7) 0.1122(3) 0.029(2) Uani 1 1 d .
C28 C 0.6307(5) 0.6048(9) 0.1364(3) 0.035(2) Uani 1 1 d .
C29 C 0.6886(6) 0.6340(8) 0.1534(4) 0.041(3) Uani 1 1 d .
H29 H 0.6899 0.6905 0.1715 0.049 Uiso 1 1 calc R
C30 C 0.7442(6) 0.5826(9) 0.1446(4) 0.050(3) Uani 1 1 d .
H30 H 0.7830 0.6024 0.1573 0.060 Uiso 1 1 calc R
C31 C 0.7432(6) 0.5030(9) 0.1175(4) 0.046(3) Uani 1 1 d .
H31 H 0.7817 0.4696 0.1106 0.055 Uiso 1 1 calc R
C32 C 0.6854(5) 0.4704(8) 0.1000(3) 0.034(2) Uani 1 1 d .
C33 C 0.5719(5) 0.6725(9) 0.1410(4) 0.041(3) Uani 1 1 d .
H33 H 0.5334 0.6293 0.1366 0.049 Uiso 1 1 calc R
C34 C 0.5650(6) 0.7241(8) 0.1829(3) 0.046(3) Uani 1 1 d .
H34A H 0.6021 0.7673 0.1879 0.055 Uiso 1 1 calc R
H34B H 0.5621 0.6725 0.2045 0.055 Uiso 1 1 calc R
H34C H 0.5263 0.7655 0.1831 0.055 Uiso 1 1 calc R
C35 C 0.5726(6) 0.7548(9) 0.1070(4) 0.049(3) Uani 1 1 d .
H35A H 0.6084 0.8008 0.1116 0.059 Uiso 1 1 calc R
H35B H 0.5327 0.7930 0.1078 0.059 Uiso 1 1 calc R
H35C H 0.5771 0.7224 0.0799 0.059 Uiso 1 1 calc R
C36 C 0.6878(5) 0.3921(9) 0.0653(4) 0.040(3) Uani 1 1 d .
H36 H 0.6440 0.3638 0.0618 0.048 Uiso 1 1 calc R
C37 C 0.7330(6) 0.3040(9) 0.0719(4) 0.052(3) Uani 1 1 d .
H37A H 0.7209 0.2674 0.0970 0.062 Uiso 1 1 calc R
H37B H 0.7765 0.3296 0.0748 0.062 Uiso 1 1 calc R
H37C H 0.7307 0.2581 0.0482 0.062 Uiso 1 1 calc R
C38 C 0.7063(6) 0.4461(10) 0.0246(4) 0.051(3) Uani 1 1 d .
H38A H 0.7483 0.4773 0.0276 0.062 Uiso 1 1 calc R
H38B H 0.6747 0.4985 0.0183 0.062 Uiso 1 1 calc R
H38C H 0.7074 0.3966 0.0021 0.062 Uiso 1 1 calc R
C39 C 0.5178(5) 0.4544(8) 0.1897(3) 0.036(2) Uani 1 1 d .
H39A H 0.5373 0.5216 0.1849 0.043 Uiso 1 1 calc R
H39B H 0.4778 0.4614 0.2055 0.043 Uiso 1 1 calc R
C40 C 0.5627(5) 0.3803(8) 0.2084(3) 0.033(2) Uani 1 1 d .
C41 C 0.5418(5) 0.2967(9) 0.2318(3) 0.040(3) Uani 1 1 d .
H41 H 0.4975 0.2895 0.2369 0.048 Uiso 1 1 calc R
C42 C 0.5825(5) 0.2257(8) 0.2474(4) 0.042(3) Uani 1 1 d .
H42 H 0.5664 0.1725 0.2642 0.050 Uiso 1 1 calc R
C43 C 0.6478(5) 0.2310(8) 0.2389(3) 0.042(3) Uani 1 1 d .
H43 H 0.6759 0.1801 0.2487 0.050 Uiso 1 1 calc R
C44 C 0.6712(5) 0.3125(9) 0.2156(4) 0.043(3) Uani 1 1 d .
H44 H 0.7154 0.3177 0.2099 0.051 Uiso 1 1 calc R
C45 C 0.6294(5) 0.3855(8) 0.2009(3) 0.034(2) Uani 1 1 d .
H45 H 0.6458 0.4407 0.1854 0.041 Uiso 1 1 calc R
C46 C 0.5801(5) 0.2526(8) 0.1199(4) 0.038(3) Uani 1 1 d .
H46A H 0.6215 0.2885 0.1194 0.046 Uiso 1 1 calc R
H46B H 0.5816 0.2055 0.1437 0.046 Uiso 1 1 calc R
C47 C 0.5771(5) 0.1899(7) 0.0824(3) 0.035(2) Uani 1 1 d .
C48 C 0.5927(6) 0.0890(9) 0.0829(4) 0.047(3) Uani 1 1 d .
H48 H 0.6054 0.0598 0.1084 0.057 Uiso 1 1 calc R
C49 C 0.5909(7) 0.0280(11) 0.0485(5) 0.068(4) Uani 1 1 d .
H49 H 0.6020 -0.0415 0.0505 0.081 Uiso 1 1 calc R
C50 C 0.5728(7) 0.0690(12) 0.0111(4) 0.063(4) Uani 1 1 d .
H50 H 0.5720 0.0282 -0.0130 0.075 Uiso 1 1 calc R
C51 C 0.5556(6) 0.1709(10) 0.0091(4) 0.048(3) Uani 1 1 d .
H51 H 0.5434 0.2003 -0.0164 0.058 Uiso 1 1 calc R
C52 C 0.5565(6) 0.2290(9) 0.0448(4) 0.049(3) Uani 1 1 d .
H52 H 0.5427 0.2974 0.0436 0.058 Uiso 1 1 calc R

loop_
_atom_site_aniso_label
_atom_site_aniso_U_11
_atom_site_aniso_U_22
_atom_site_aniso_U_33
_atom_site_aniso_U_23
_atom_site_aniso_U_13
_atom_site_aniso_U_12
W1 0.0291(3) 0.0234(3) 0.0294(3) 0.00039(15) 0.00054(15) 0.00036(15)
N1 0.027(4) 0.033(5) 0.043(5) 0.009(4) 0.010(4) 0.001(4)
N2 0.024(4) 0.036(5) 0.035(5) 0.001(4) 0.005(3) 0.002(4)
N3 0.036(5) 0.038(5) 0.029(4) 0.005(4) 0.005(4) 0.014(4)
C1 0.044(6) 0.036(6) 0.030(5) 0.004(4) -0.003(5) 0.006(5)
C2 0.040(6) 0.023(5) 0.032(5) -0.003(4) -0.003(4) -0.006(4)
C3 0.032(5) 0.036(6) 0.033(6) 0.008(4) 0.003(4) -0.010(5)
C4 0.036(6) 0.046(6) 0.024(5) 0.003(4) 0.005(4) 0.001(5)
C5 0.034(6) 0.048(7) 0.044(6) -0.007(5) 0.009(5) 0.000(5)
C6 0.032(6) 0.041(6) 0.048(7) 0.007(5) 0.006(5) -0.012(5)
C7 0.046(7) 0.021(5) 0.062(8) -0.004(5) 0.003(6) 0.003(5)
C8 0.025(5) 0.043(6) 0.036(6) -0.009(5) 0.005(4) -0.013(4)
C9 0.038(6) 0.032(6) 0.041(6) 0.001(5) 0.007(5) -0.004(5)
C10 0.036(6) 0.046(7) 0.043(6) -0.001(5) 0.006(5) -0.001(5)
C11 0.061(8) 0.030(6) 0.035(6) -0.004(5) 0.005(5) -0.001(5)
C12 0.044(6) 0.026(5) 0.037(6) 0.005(4) 0.016(5) 0.004(5)
C13 0.043(7) 0.033(6) 0.071(9) 0.001(6) -0.010(6) 0.004(5)
C14 0.048(7) 0.031(6) 0.055(7) 0.000(5) -0.008(6) 0.005(5)
C15 0.031(5) 0.023(5) 0.031(5) 0.000(4) -0.003(4) 0.000(4)
C16 0.033(6) 0.043(6) 0.034(6) 0.001(5) -0.001(5) -0.006(5)
C17 0.032(6) 0.054(7) 0.047(7) -0.006(6) -0.003(5) -0.003(5)
C18 0.032(6) 0.070(9) 0.062(8) 0.002(7) -0.002(6) 0.006(6)
C19 0.030(6) 0.036(6) 0.051(7) -0.003(5) -0.005(5) 0.006(5)
C20 0.037(6) 0.033(6) 0.039(6) 0.003(5) -0.003(5) -0.002(5)
C21 0.039(6) 0.042(6) 0.037(6) -0.002(5) -0.003(5) -0.003(5)
C22 0.048(7) 0.052(7) 0.046(7) 0.000(6) 0.007(6) -0.016(6)
C23 0.064(8) 0.054(8) 0.037(7) -0.006(6) -0.005(6) -0.001(6)
C24 0.033(6) 0.029(5) 0.053(7) 0.001(5) -0.012(5) -0.007(5)
C25 0.068(9) 0.035(6) 0.048(7) 0.003(5) 0.001(6) -0.008(6)
C26 0.066(9) 0.036(7) 0.059(8) 0.006(6) -0.007(7) 0.002(6)
C27 0.031(5) 0.026(5) 0.032(5) 0.003(4) -0.002(4) -0.003(4)
C28 0.027(6) 0.036(6) 0.042(6) 0.005(5) 0.004(4) -0.005(5)
C29 0.050(7) 0.034(6) 0.039(6) -0.003(5) -0.001(5) -0.010(5)
C30 0.036(7) 0.046(7) 0.069(8) -0.013(6) -0.005(6) -0.018(6)
C31 0.035(6) 0.044(7) 0.059(8) 0.003(6) -0.002(6) -0.010(5)
C32 0.035(6) 0.030(5) 0.036(6) 0.004(4) 0.005(4) -0.003(4)
C33 0.037(6) 0.032(6) 0.053(7) -0.003(5) 0.002(5) -0.006(5)
C34 0.070(8) 0.027(6) 0.041(6) -0.011(5) 0.001(6) -0.002(5)
C35 0.049(7) 0.049(7) 0.050(7) 0.003(6) -0.009(6) -0.006(6)
C36 0.025(5) 0.043(6) 0.053(7) -0.008(5) 0.009(5) -0.006(5)
C37 0.043(7) 0.045(7) 0.067(9) -0.012(6) 0.013(6) -0.001(6)
C38 0.040(7) 0.062(8) 0.052(7) -0.009(6) 0.007(6) 0.005(6)
C39 0.036(6) 0.035(6) 0.038(6) 0.000(5) -0.006(5) -0.002(5)
C40 0.034(6) 0.033(6) 0.031(5) -0.007(4) -0.010(4) -0.005(4)
C41 0.039(6) 0.048(7) 0.034(6) 0.003(5) -0.004(5) -0.007(5)
C42 0.047(7) 0.033(6) 0.045(6) 0.010(5) -0.011(5) -0.011(5)
C43 0.042(6) 0.037(6) 0.046(7) 0.009(5) -0.017(5) 0.002(5)
C44 0.029(6) 0.051(7) 0.049(7) -0.001(6) -0.004(5) 0.000(5)
C45 0.035(6) 0.041(6) 0.027(5) 0.000(4) 0.000(4) -0.009(5)
C46 0.025(6) 0.024(5) 0.065(8) 0.005(5) 0.006(5) 0.005(4)
C47 0.037(6) 0.020(5) 0.048(6) -0.004(4) 0.004(5) 0.000(4)
C48 0.044(7) 0.044(7) 0.053(7) -0.008(6) 0.001(5) 0.009(6)
C49 0.076(10) 0.045(8) 0.083(11) -0.011(7) 0.016(8) 0.021(7)
C50 0.069(9) 0.073(10) 0.046(8) -0.019(7) 0.015(7) -0.006(8)
C51 0.042(7) 0.049(7) 0.053(7) -0.012(6) 0.011(6) -0.009(6)
C52 0.054(7) 0.038(7) 0.054(7) -0.009(6) 0.003(6) -0.001(6)

loop_
_atom_type_symbol
_atom_type_description
_atom_type_scat_dispersion_real
_atom_type_scat_dispersion_imag
_atom_type_scat_source
C C 0.0033 0.0016 'International Tables Vol C Tables 4.2.6.8 and 6.1.1.4'
H H 0.0000 0.0000 'International Tables Vol C Tables 4.2.6.8 and 6.1.1.4'
N N 0.0061 0.0033 'International Tables Vol C Tables 4.2.6.8 and 6.1.1.4'
W W -0.8490 6.8722 'International Tables Vol C Tables 4.2.6.8 and 6.1.1.4'

loop_
_geom_angle_atom_site_label_1
_geom_angle_atom_site_label_2
_geom_angle_atom_site_label_3
_geom_angle
N3 W1 N2 97.8(4)
N3 W1 C39 93.5(4)
N2 W1 C39 118.8(4)
N3 W1 N1 172.8(4)
N2 W1 N1 75.0(3)
C39 W1 N1 89.4(4)
N3 W1 C46 98.4(4)
N2 W1 C46 119.8(4)
C39 W1 C46 117.5(4)
N1 W1 C46 86.0(4)
C1 N1 C27 115.8(8)
C1 N1 W1 112.8(7)
C27 N1 W1 131.4(7)
C2 N2 C15 111.6(8)
C2 N2 W1 120.2(7)
C15 N2 W1 127.4(6)
C3 N3 W1 173.6(8)
C2 C1 N1 115.6(9)
C2 C1 H1 122.2
N1 C1 H1 122.2
C1 C2 N2 115.0(9)
C1 C2 H2 122.5
N2 C2 H2 122.5
N3 C3 C4 119.5(9)
N3 C3 C8 119.8(9)
C4 C3 C8 120.7(9)
C3 C4 C5 116.5(10)
C3 C4 C9 123.8(9)
C5 C4 C9 119.6(10)
C6 C5 C4 124.2(10)
C6 C5 H5 117.9
C4 C5 H5 117.9
C5 C6 C7 117.9(10)
C5 C6 H6 121.1
C7 C6 H6 121.1
C8 C7 C6 122.1(10)
C8 C7 H7 118.9
C6 C7 H7 118.9
C7 C8 C3 118.4(10)
C7 C8 C12 118.3(10)
C3 C8 C12 123.3(9)
C4 C9 C10 109.2(9)
C4 C9 C11 112.0(9)
C10 C9 C11 110.2(9)
C4 C9 H9 108.5
C10 C9 H9 108.5
C11 C9 H9 108.5
C9 C10 H10A 109.5
C9 C10 H10B 109.5
H10A C10 H10B 109.5
C9 C10 H10C 109.5
H10A C10 H10C 109.5
H10B C10 H10C 109.5
C9 C11 H11A 109.5
C9 C11 H11B 109.5
H11A C11 H11B 109.5
C9 C11 H11C 109.5
H11A C11 H11C 109.5
H11B C11 H11C 109.5
C8 C12 C13 112.9(9)
C8 C12 C14 111.0(9)
C13 C12 C14 107.4(9)
C8 C12 H12 108.5
C13 C12 H12 108.5
C14 C12 H12 108.5
C12 C13 H13A 109.5
C12 C13 H13B 109.5
H13A C13 H13B 109.5
C12 C13 H13C 109.5
H13A C13 H13C 109.5
H13B C13 H13C 109.5
C12 C14 H14A 109.5
C12 C14 H14B 109.5
H14A C14 H14B 109.5
C12 C14 H14C 109.5
H14A C14 H14C 109.5
H14B C14 H14C 109.5
C20 C15 C16 121.2(9)
C20 C15 N2 118.6(9)
C16 C15 N2 120.0(9)
C15 C16 C17 118.3(11)
C15 C16 C21 122.1(10)
C17 C16 C21 119.5(10)
C18 C17 C16 120.9(11)
C18 C17 H17 119.5
C16 C17 H17 119.5
C17 C18 C19 120.3(11)
C17 C18 H18 119.8
C19 C18 H18 119.8
C18 C19 C20 121.2(11)
C18 C19 H19 119.4
C20 C19 H19 119.4
C15 C20 C19 118.0(10)
C15 C20 C24 122.3(9)
C19 C20 C24 119.6(10)
C23 C21 C22 109.9(10)
C23 C21 C16 110.3(10)
C22 C21 C16 114.5(9)
C23 C21 H21 107.3
C22 C21 H21 107.3
C16 C21 H21 107.3
C21 C22 H22A 109.5
C21 C22 H22B 109.5
H22A C22 H22B 109.5
C21 C22 H22C 109.5
H22A C22 H22C 109.5
H22B C22 H22C 109.5
C21 C23 H23A 109.5
C21 C23 H23B 109.5
H23A C23 H23B 109.5
C21 C23 H23C 109.5
H23A C23 H23C 109.5
H23B C23 H23C 109.5
C20 C24 C26 111.7(9)
C20 C24 C25 112.7(9)
C26 C24 C25 108.3(10)
C20 C24 H24 108.0
C26 C24 H24 108.0
C25 C24 H24 108.0
C24 C25 H25A 109.5
C24 C25 H25B 109.5
H25A C25 H25B 109.5
C24 C25 H25C 109.5
H25A C25 H25C 109.5
H25B C25 H25C 109.5
C24 C26 H26A 109.5
C24 C26 H26B 109.5
H26A C26 H26B 109.5
C24 C26 H26C 109.5
H26A C26 H26C 109.5
H26B C26 H26C 109.5
C32 C27 C28 119.5(9)
C32 C27 N1 122.1(9)
C28 C27 N1 118.4(9)
C29 C28 C27 118.0(10)
C29 C28 C33 120.4(10)
C27 C28 C33 121.4(9)
C30 C29 C28 121.5(11)
C30 C29 H29 119.2
C28 C29 H29 119.2
C31 C30 C29 119.8(11)
C31 C30 H30 120.1
C29 C30 H30 120.1
C30 C31 C32 120.4(11)
C30 C31 H31 119.8
C32 C31 H31 119.8
C27 C32 C31 119.6(10)
C27 C32 C36 121.8(9)
C31 C32 C36 118.5(10)
C34 C33 C28 115.1(10)
C34 C33 C35 108.8(9)
C28 C33 C35 109.4(9)
C34 C33 H33 107.8
C28 C33 H33 107.8
C35 C33 H33 107.8
C33 C34 H34A 109.5
C33 C34 H34B 109.5
H34A C34 H34B 109.5
C33 C34 H34C 109.5
H34A C34 H34C 109.5
H34B C34 H34C 109.5
C33 C35 H35A 109.5
C33 C35 H35B 109.5
H35A C35 H35B 109.5
C33 C35 H35C 109.5
H35A C35 H35C 109.5
H35B C35 H35C 109.5
C37 C36 C32 115.7(10)
C37 C36 C38 108.5(9)
C32 C36 C38 108.9(9)
C37 C36 H36 107.8
C32 C36 H36 107.8
C38 C36 H36 107.8
C36 C37 H37A 109.5
C36 C37 H37B 109.5
H37A C37 H37B 109.5
C36 C37 H37C 109.5
H37A C37 H37C 109.5
H37B C37 H37C 109.5
C36 C38 H38A 109.5
C36 C38 H38B 109.5
H38A C38 H38B 109.5
C36 C38 H38C 109.5
H38A C38 H38C 109.5
H38B C38 H38C 109.5
C40 C39 W1 93.1(6)
C40 C39 H39A 113.1
W1 C39 H39A 113.1
C40 C39 H39B 113.1
W1 C39 H39B 113.1
H39A C39 H39B 110.5
C41 C40 C45 115.9(10)
C41 C40 C39 122.4(10)
C45 C40 C39 121.6(10)
C42 C41 C40 122.8(11)
C42 C41 H41 118.6
C40 C41 H41 118.6
C41 C42 C43 120.3(10)
C41 C42 H42 119.8
C43 C42 H42 119.8
C42 C43 C44 119.2(10)
C42 C43 H43 120.4
C44 C43 H43 120.4
C45 C44 C43 119.7(10)
C45 C44 H44 120.1
C43 C44 H44 120.1
C44 C45 C40 122.1(10)
C44 C45 H45 119.0
C40 C45 H45 119.0
C47 C46 W1 121.4(8)
C47 C46 H46A 107.0
W1 C46 H46A 107.0
C47 C46 H46B 107.0
W1 C46 H46B 107.0
H46A C46 H46B 106.7
C48 C47 C52 116.5(10)
C48 C47 C46 121.6(10)
C52 C47 C46 121.9(9)
C49 C48 C47 123.5(12)
C49 C48 H48 118.3
C47 C48 H48 118.3
C48 C49 C50 119.3(13)
C48 C49 H49 120.3
C50 C49 H49 120.3
C49 C50 C51 119.3(12)
C49 C50 H50 120.3
C51 C50 H50 120.3
C52 C51 C50 119.4(13)
C52 C51 H51 120.3
C50 C51 H51 120.3
C51 C52 C47 121.9(12)
C51 C52 H52 119.0
C47 C52 H52 119.0

loop_
_geom_bond_atom_site_label_1
_geom_bond_atom_site_label_2
_geom_bond_distance
W1 N3 1.779(9)
W1 N2 1.977(8)
W1 C39 2.172(11)
W1 N1 2.175(8)
W1 C46 2.196(10)
N1 C1 1.413(13)
N1 C27 1.441(13)
N2 C2 1.411(13)
N2 C15 1.472(12)
N3 C3 1.408(12)
C1 C2 1.327(15)
C1 H1 0.9500
C2 H2 0.9500
C3 C4 1.408(14)
C3 C8 1.420(15)
C4 C5 1.411(15)
C4 C9 1.506(15)
C5 C6 1.355(16)
C5 H5 0.9500
C6 C7 1.393(15)
C6 H6 0.9500
C7 C8 1.388(15)
C7 H7 0.9500
C8 C12 1.505(14)
C9 C10 1.544(15)
C9 C11 1.547(15)
C9 H9 1.0000
C10 H10A 0.9800
C10 H10B 0.9800
C10 H10C 0.9800
C11 H11A 0.9800
C11 H11B 0.9800
C11 H11C 0.9800
C12 C13 1.555(15)
C12 C14 1.546(16)
C12 H12 1.0000
C13 H13A 0.9800
C13 H13B 0.9800
C13 H13C 0.9800
C14 H14A 0.9800
C14 H14B 0.9800
C14 H14C 0.9800
C15 C20 1.391(14)
C15 C16 1.405(14)
C16 C17 1.402(15)
C16 C21 1.515(16)
C17 C18 1.361(17)
C17 H17 0.9500
C18 C19 1.376(17)
C18 H18 0.9500
C19 C20 1.402(14)
C19 H19 0.9500
C20 C24 1.524(14)
C21 C23 1.511(15)
C21 C22 1.517(15)
C21 H21 1.0000
C22 H22A 0.9800
C22 H22B 0.9800
C22 H22C 0.9800
C23 H23A 0.9800
C23 H23B 0.9800
C23 H23C 0.9800
C24 C26 1.528(16)
C24 C25 1.544(17)
C24 H24 1.0000
C25 H25A 0.9800
C25 H25B 0.9800
C25 H25C 0.9800
C26 H26A 0.9800
C26 H26B 0.9800
C26 H26C 0.9800
C27 C32 1.381(14)
C27 C28 1.423(15)
C28 C29 1.390(16)
C28 C33 1.534(16)
C29 C30 1.382(17)
C29 H29 0.9500
C30 C31 1.369(16)
C30 H30 0.9500
C31 C32 1.408(15)
C31 H31 0.9500
C32 C36 1.530(15)
C33 C34 1.525(15)
C33 C35 1.549(16)
C33 H33 1.0000
C34 H34A 0.9800
C34 H34B 0.9800
C34 H34C 0.9800
C35 H35A 0.9800
C35 H35B 0.9800
C35 H35C 0.9800
C36 C37 1.518(16)
C36 C38 1.549(16)
C36 H36 1.0000
C37 H37A 0.9800
C37 H37B 0.9800
C37 H37C 0.9800
C38 H38A 0.9800
C38 H38B 0.9800
C38 H38C 0.9800
C39 C40 1.488(14)
C39 H39A 0.9900
C39 H39B 0.9900
C40 C41 1.410(15)
C40 C45 1.424(15)
C41 C42 1.367(15)
C41 H41 0.9500
C42 C43 1.404(16)
C42 H42 0.9500
C43 C44 1.403(16)
C43 H43 0.9500
C44 C45 1.389(15)
C44 H44 0.9500
C45 H45 0.9500
C46 C47 1.474(15)
C46 H46A 0.9900
C46 H46B 0.9900
C47 C48 1.373(15)
C47 C52 1.390(16)
C48 C49 1.375(18)
C48 H48 0.9500
C49 C50 1.38(2)
C49 H49 0.9500
C50 C51 1.395(19)
C50 H50 0.9500
C51 C52 1.390(16)
C51 H51 0.9500
C52 H52 0.9500

loop_
_geom_torsion_atom_site_label_1
_geom_torsion_atom_site_label_2
_geom_torsion_atom_site_label_3
_geom_torsion_atom_site_label_4
_geom_torsion
N2 W1 N1 C1 -10.1(7)
C39 W1 N1 C1 -130.1(7)
C46 W1 N1 C1 112.2(7)
N2 W1 N1 C27 168.6(9)
C39 W1 N1 C27 48.5(9)
C46 W1 N1 C27 -69.1(9)
N3 W1 N2 C2 -170.7(7)
C39 W1 N2 C2 90.9(8)
N1 W1 N2 C2 10.0(7)
C46 W1 N2 C2 -66.3(8)
N3 W1 N2 C15 19.9(8)
C39 W1 N2 C15 -78.5(9)
N1 W1 N2 C15 -159.4(9)
C46 W1 N2 C15 124.3(8)
C27 N1 C1 C2 -169.7(9)
W1 N1 C1 C2 9.2(12)
N1 C1 C2 N2 -1.4(14)
C15 N2 C2 C1 162.6(9)
W1 N2 C2 C1 -8.4(12)
N3 C3 C4 C5 -171.5(10)
C8 C3 C4 C5 5.5(15)
N3 C3 C4 C9 6.3(16)
C8 C3 C4 C9 -176.7(10)
C3 C4 C5 C6 -3.0(17)
C9 C4 C5 C6 179.0(11)
C4 C5 C6 C7 -0.4(18)
C5 C6 C7 C8 1.4(18)
C6 C7 C8 C3 1.0(17)
C6 C7 C8 C12 179.1(11)
N3 C3 C8 C7 172.4(10)
C4 C3 C8 C7 -4.6(16)
N3 C3 C8 C12 -5.6(16)
C4 C3 C8 C12 177.5(10)
C3 C4 C9 C10 121.7(11)
C5 C4 C9 C10 -60.5(13)
C3 C4 C9 C11 -115.9(12)
C5 C4 C9 C11 61.9(14)
C7 C8 C12 C13 49.8(14)
C3 C8 C12 C13 -132.2(11)
C7 C8 C12 C14 -70.8(13)
C3 C8 C12 C14 107.2(12)
C2 N2 C15 C20 -72.0(11)
W1 N2 C15 C20 98.1(10)
C2 N2 C15 C16 102.2(11)
W1 N2 C15 C16 -87.6(11)
C20 C15 C16 C17 -1.5(16)
N2 C15 C16 C17 -175.6(9)
C20 C15 C16 C21 175.2(10)
N2 C15 C16 C21 1.1(15)
C15 C16 C17 C18 1.5(18)
C21 C16 C17 C18 -175.2(11)
C16 C17 C18 C19 -1(2)
C17 C18 C19 C20 0.6(19)
C16 C15 C20 C19 1.0(15)
N2 C15 C20 C19 175.1(9)
C16 C15 C20 C24 -175.4(10)
N2 C15 C20 C24 -1.2(15)
C18 C19 C20 C15 -0.5(17)
C18 C19 C20 C24 175.9(11)
C15 C16 C21 C23 -96.0(12)
C17 C16 C21 C23 80.6(13)
C15 C16 C21 C22 139.3(11)
C17 C16 C21 C22 -44.0(15)
C15 C20 C24 C26 108.6(12)
C19 C20 C24 C26 -67.7(14)
C15 C20 C24 C25 -129.2(11)
C19 C20 C24 C25 54.5(14)
C1 N1 C27 C32 -89.8(12)
W1 N1 C27 C32 91.6(12)
C1 N1 C27 C28 90.7(11)
W1 N1 C27 C28 -87.9(11)
C32 C27 C28 C29 -12.0(15)
N1 C27 C28 C29 167.6(9)
C32 C27 C28 C33 163.3(10)
N1 C27 C28 C33 -17.1(14)
C27 C28 C29 C30 5.2(17)
C33 C28 C29 C30 -170.2(11)
C28 C29 C30 C31 2.1(19)
C29 C30 C31 C32 -2.8(19)
C28 C27 C32 C31 11.5(15)
N1 C27 C32 C31 -168.1(10)
C28 C27 C32 C36 -163.5(10)
N1 C27 C32 C36 17.0(15)
C30 C31 C32 C27 -4.1(17)
C30 C31 C32 C36 171.0(11)
C29 C28 C33 C34 -39.0(15)
C27 C28 C33 C34 145.8(10)
C29 C28 C33 C35 83.8(13)
C27 C28 C33 C35 -91.4(12)
C27 C32 C36 C37 -140.9(10)
C31 C32 C36 C37 44.1(14)
C27 C32 C36 C38 96.6(11)
C31 C32 C36 C38 -78.4(12)
N3 W1 C39 C40 82.3(7)
N2 W1 C39 C40 -176.8(6)
N1 W1 C39 C40 -104.3(7)
C46 W1 C39 C40 -19.1(8)
W1 C39 C40 C41 -87.9(10)
W1 C39 C40 C45 87.4(9)
C45 C40 C41 C42 1.5(16)
C39 C40 C41 C42 177.0(10)
C40 C41 C42 C43 -3.1(17)
C41 C42 C43 C44 2.7(17)
C42 C43 C44 C45 -0.9(17)
C43 C44 C45 C40 -0.7(17)
C41 C40 C45 C44 0.4(15)
C39 C40 C45 C44 -175.1(10)
N3 W1 C46 C47 82.2(9)
N2 W1 C46 C47 -21.8(10)
C39 W1 C46 C47 -179.3(8)
N1 W1 C46 C47 -92.0(9)
W1 C46 C47 C48 -139.8(9)
W1 C46 C47 C52 38.3(14)
C52 C47 C48 C49 2.3(19)
C46 C47 C48 C49 -179.6(12)
C47 C48 C49 C50 0(2)
C48 C49 C50 C51 -1(2)
C49 C50 C51 C52 -1(2)
C50 C51 C52 C47 3.2(19)
C48 C47 C52 C51 -4.0(18)
C46 C47 C52 C51 177.8(11)
